data_1507523
loop_
_publ_author_name
'Neudorff, Wolf Dietrich'
'Schulte, Niels'
'Lentz, Dieter'
'Schl\"uter, A. Dieter'

_publ_section_title
;
 8,9-Didehydrofluoranthenes as Building Blocks for the Synthesis of
 Extended Polycyclic Aromatic Hydrocarbons (PAHs)
;
_journal_issue 20
_journal_name_full 'Organic Letters'
_journal_page_first 3115
_journal_paper_doi 10.1021/ol016391j
_journal_volume 3
_journal_year 2001
_chemical_formula_sum 'C42 H24'
_chemical_formula_weight 528.61
_chemical_name_systematic
; 
 7,16-Diphenylfluorantheneo[8,9-k]fluoranthene 
;
_space_group_IT_number 14
_symmetry_cell_setting monoclinic
_symmetry_space_group_name_Hall '-P 2yn'
_symmetry_space_group_name_H-M 'P 1 21/n 1'
_atom_sites_solution_hydrogens geom
_atom_sites_solution_primary direct
_atom_sites_solution_secondary difmap
_audit_creation_method SHELXL-97
_cell_angle_alpha 90.00
_cell_angle_beta 101.725(4)
_cell_angle_gamma 90.00
_cell_formula_units_Z 4
_cell_length_a 15.010(3)
_cell_length_b 9.2219(16)
_cell_length_c 20.202(4)
_cell_measurement_reflns_used 1014
_cell_measurement_temperature 173(2)
_cell_measurement_theta_max 27.5
_cell_measurement_theta_min 2.7
_cell_volume 2738.0(9)
_computing_cell_refinement 'SAINT PLUS (BRUKER-AXS)'
_computing_data_collection 'SMART (BRUKER-AXS)'
_computing_data_reduction 'SAINT PLUS (BRUKER-AXS)'
_computing_molecular_graphics 'ORTEP for Windows (Farrugia, 1997)'
_computing_structure_refinement 'SHELXL-97 (Sheldrick, 1997)'
_computing_structure_solution 'SHELXS-97 (Sheldrick, 1990)'
_diffrn_ambient_temperature 173(2)
_diffrn_measured_fraction_theta_full 0.997
_diffrn_measured_fraction_theta_max 0.997
_diffrn_measurement_device_type 'BRUKER-AXS SMART 1000 CCD'
_diffrn_measurement_method 'omega scan, 0.3 &#x00B0;'
_diffrn_radiation_monochromator graphite
_diffrn_radiation_source 'fine-focus sealed tube'
_diffrn_radiation_type MoK\a
_diffrn_radiation_wavelength 0.71073
_diffrn_reflns_av_R_equivalents 0.0412
_diffrn_reflns_av_sigmaI/netI 0.0398
_diffrn_reflns_limit_h_max 19
_diffrn_reflns_limit_h_min -19
_diffrn_reflns_limit_k_max 12
_diffrn_reflns_limit_k_min -11
_diffrn_reflns_limit_l_max 26
_diffrn_reflns_limit_l_min -26
_diffrn_reflns_number 22494
_diffrn_reflns_theta_full 27.54
_diffrn_reflns_theta_max 27.54
_diffrn_reflns_theta_min 1.89
_exptl_absorpt_coefficient_mu 0.073
_exptl_absorpt_correction_type none
_exptl_crystal_colour yellow
_exptl_crystal_density_diffrn 1.282
_exptl_crystal_density_method 'not measured'
_exptl_crystal_description prism
_exptl_crystal_F_000 1104
_exptl_crystal_size_max 0.46
_exptl_crystal_size_mid 0.40
_exptl_crystal_size_min 0.35
_refine_diff_density_max 0.254
_refine_diff_density_min -0.196
_refine_diff_density_rms 0.041
_refine_ls_extinction_method none
_refine_ls_goodness_of_fit_ref 1.047
_refine_ls_hydrogen_treatment mixed
_refine_ls_matrix_type full
_refine_ls_number_parameters 379
_refine_ls_number_reflns 6279
_refine_ls_number_restraints 0
_refine_ls_restrained_S_all 1.047
_refine_ls_R_factor_all 0.0732
_refine_ls_R_factor_gt 0.0464
_refine_ls_shift/su_max 0.000
_refine_ls_shift/su_mean 0.000
_refine_ls_structure_factor_coef Fsqd
_refine_ls_weighting_details 'calc w=1/[\s^2^(Fo^2^)+(0.0574P)^2^+0.6837P] where P=(Fo^2^+2Fc^2^)/3'
_refine_ls_weighting_scheme calc
_refine_ls_wR_factor_gt 0.1190
_refine_ls_wR_factor_ref 0.1302
_reflns_number_gt 4293
_reflns_number_total 6279
_reflns_threshold_expression >2sigma(I)
_cod_data_source_file ol016391j_s2.cif
_cod_data_source_block diphe
_cod_original_cell_volume 2738.2(8)
_cod_original_sg_symbol_H-M P2(1)/n
_cod_database_code 1507523

loop_
_symmetry_equiv_pos_as_xyz
'x, y, z'
'-x+1/2, y+1/2, -z+1/2'
'-x, -y, -z'
'x-1/2, -y-1/2, z-1/2'

loop_
_atom_site_label
_atom_site_type_symbol
_atom_site_fract_x
_atom_site_fract_y
_atom_site_fract_z
_atom_site_U_iso_or_equiv
_atom_site_adp_type
_atom_site_occupancy
_atom_site_symmetry_multiplicity
_atom_site_calc_flag
_atom_site_refinement_flags
C1 C 0.31086(11) 0.67606(17) 0.19358(8) 0.0274(4) Uani 1 1 d .
C2 C 0.39935(11) 0.61879(17) 0.21371(8) 0.0261(3) Uani 1 1 d .
C3 C 0.44936(12) 0.65554(18) 0.27687(8) 0.0308(4) Uani 1 1 d .
H3 H 0.5081 0.6204 0.2917 0.037 Uiso 1 1 calc R
C4 C 0.40883(13) 0.74811(19) 0.31837(8) 0.0350(4) Uani 1 1 d .
H4 H 0.4417 0.7717 0.3612 0.042 Uiso 1 1 calc R
C5 C 0.32291(13) 0.80439(19) 0.29787(9) 0.0361(4) Uani 1 1 d .
H5 H 0.2992 0.8661 0.3264 0.043 Uiso 1 1 calc R
C6 C 0.27023(12) 0.76896(18) 0.23351(8) 0.0306(4) Uani 1 1 d .
C7 C 0.18103(13) 0.81755(19) 0.20488(9) 0.0368(4) Uani 1 1 d .
H7 H 0.1507 0.8790 0.2294 0.044 Uiso 1 1 calc R
C8 C 0.13958(13) 0.7741(2) 0.14130(9) 0.0373(4) Uani 1 1 d .
H8 H 0.0813 0.8080 0.1234 0.045 Uiso 1 1 calc R
C9 C 0.18170(12) 0.67964(19) 0.10147(9) 0.0322(4) Uani 1 1 d .
H9 H 0.1517 0.6526 0.0583 0.039 Uiso 1 1 calc R
C10 C 0.26784(11) 0.62881(17) 0.12797(8) 0.0262(3) Uani 1 1 d .
C11 C 0.33361(10) 0.53080(17) 0.10474(7) 0.0243(3) Uani 1 1 d .
C12 C 0.32734(10) 0.45288(17) 0.04572(7) 0.0240(3) Uani 1 1 d .
C13 C 0.40435(10) 0.36987(17) 0.03597(7) 0.0231(3) Uani 1 1 d .
C14 C 0.40450(11) 0.29391(17) -0.02546(7) 0.0246(3) Uani 1 1 d .
H14 H 0.3526 0.2948 -0.0597 0.029 Uiso 1 1 calc R
C15 C 0.47988(11) 0.21963(17) -0.03485(7) 0.0240(3) Uani 1 1 d .
C16 C 0.50066(11) 0.13648(17) -0.09279(8) 0.0265(4) Uani 1 1 d .
C17 C 0.45594(12) 0.10869(19) -0.15804(8) 0.0314(4) Uani 1 1 d .
H17 H 0.3980 0.1457 -0.1744 0.038 Uiso 1 1 calc R
C18 C 0.50011(13) 0.0223(2) -0.19985(8) 0.0358(4) Uani 1 1 d .
H18 H 0.4692 0.0012 -0.2435 0.043 Uiso 1 1 calc R
C19 C 0.58635(13) -0.03154(19) -0.17866(9) 0.0354(4) Uani 1 1 d .
H19 H 0.6127 -0.0878 -0.2077 0.042 Uiso 1 1 calc R
C20 C 0.63539(12) -0.00122(18) -0.11220(8) 0.0303(4) Uani 1 1 d .
C21 C 0.72572(13) -0.04178(19) -0.08299(9) 0.0374(4) Uani 1 1 d .
H21 H 0.7590 -0.0975 -0.1077 0.045 Uiso 1 1 calc R
C22 C 0.76461(13) 0.0006(2) -0.01838(9) 0.0386(4) Uani 1 1 d .
H22 H 0.8241 -0.0275 -0.0003 0.046 Uiso 1 1 calc R
C23 C 0.71711(12) 0.08584(19) 0.02168(9) 0.0321(4) Uani 1 1 d .
H23 H 0.7453 0.1146 0.0650 0.039 Uiso 1 1 calc R
C24 C 0.62899(11) 0.12498(17) -0.00471(8) 0.0262(3) Uani 1 1 d .
C25 C 0.55916(11) 0.21153(17) 0.01902(7) 0.0244(3) Uani 1 1 d .
C26 C 0.55987(10) 0.27874(17) 0.07943(7) 0.0244(3) Uani 1 1 d .
H26 H 0.6102 0.2690 0.1146 0.029 Uiso 1 1 calc R
C27 C 0.48445(10) 0.36326(17) 0.08903(7) 0.0234(3) Uani 1 1 d .
C28 C 0.48771(10) 0.44151(17) 0.15073(7) 0.0241(3) Uani 1 1 d .
C29 C 0.41461(11) 0.52511(17) 0.15731(7) 0.0249(3) Uani 1 1 d .
C30 C 0.58959(11) 0.08108(17) -0.07147(8) 0.0266(3) Uani 1 1 d .
C1P C 0.23969(11) 0.45366(17) -0.00542(7) 0.0247(3) Uani 1 1 d .
C2P C 0.16503(11) 0.37639(18) 0.00727(8) 0.0288(4) Uani 1 1 d .
H2P H 0.1718 0.3183 0.0456 0.035 Uiso 1 1 calc R
C3P C 0.08103(12) 0.3847(2) -0.03629(9) 0.0350(4) Uani 1 1 d .
H3P H 0.0318 0.3330 -0.0269 0.042 Uiso 1 1 calc R
C4P C 0.07038(13) 0.4701(2) -0.09378(9) 0.0386(4) Uani 1 1 d .
H4P H 0.0140 0.4765 -0.1229 0.046 Uiso 1 1 calc R
C5P C 0.14377(13) 0.5457(2) -0.10762(9) 0.0408(5) Uani 1 1 d .
H5P H 0.1369 0.6025 -0.1464 0.049 Uiso 1 1 calc R
C6P C 0.22811(12) 0.53722(19) -0.06387(8) 0.0330(4) Uani 1 1 d .
H6P H 0.2773 0.5880 -0.0738 0.040 Uiso 1 1 calc R
C7P C 0.56952(11) 0.43415(18) 0.20689(7) 0.0256(3) Uani 1 1 d .
C8P C 0.64537(12) 0.5208(2) 0.20647(9) 0.0366(4) Uani 1 1 d .
H8P H 0.6470 0.5797 0.1694 0.044 Uiso 1 1 calc R
C9P C 0.71857(13) 0.5199(2) 0.26084(10) 0.0467(5) Uani 1 1 d .
H9P H 0.7688 0.5785 0.2601 0.056 Uiso 1 1 calc R
C10P C 0.71712(13) 0.4325(2) 0.31606(9) 0.0444(5) Uani 1 1 d .
H10P H 0.7660 0.4330 0.3527 0.053 Uiso 1 1 calc R
C11P C 0.64331(13) 0.3445(2) 0.31681(9) 0.0411(5) Uani 1 1 d .
H11P H 0.6426 0.2847 0.3538 0.049 Uiso 1 1 calc R
C12P C 0.56990(12) 0.34482(19) 0.26264(8) 0.0331(4) Uani 1 1 d .
H12P H 0.5204 0.2848 0.2635 0.040 Uiso 1 1 calc R

loop_
_atom_site_aniso_label
_atom_site_aniso_U_11
_atom_site_aniso_U_22
_atom_site_aniso_U_33
_atom_site_aniso_U_23
_atom_site_aniso_U_13
_atom_site_aniso_U_12
C1 0.0336(9) 0.0233(8) 0.0276(8) 0.0001(6) 0.0116(7) -0.0040(7)
C2 0.0322(9) 0.0228(8) 0.0254(8) -0.0023(6) 0.0107(7) -0.0062(7)
C3 0.0337(9) 0.0313(9) 0.0285(8) -0.0039(7) 0.0087(7) -0.0060(8)
C4 0.0468(11) 0.0333(10) 0.0261(8) -0.0078(7) 0.0104(8) -0.0095(8)
C5 0.0504(11) 0.0296(9) 0.0330(9) -0.0080(7) 0.0195(8) -0.0027(8)
C6 0.0380(10) 0.0257(9) 0.0311(8) -0.0030(7) 0.0145(7) -0.0022(7)
C7 0.0435(11) 0.0287(9) 0.0428(10) -0.0043(8) 0.0197(8) 0.0046(8)
C8 0.0362(10) 0.0343(10) 0.0428(10) -0.0023(8) 0.0109(8) 0.0073(8)
C9 0.0347(10) 0.0297(9) 0.0325(9) -0.0024(7) 0.0078(7) 0.0023(7)
C10 0.0309(9) 0.0218(8) 0.0279(8) 0.0000(6) 0.0105(7) -0.0012(7)
C11 0.0249(8) 0.0237(8) 0.0251(8) 0.0004(6) 0.0073(6) -0.0016(7)
C12 0.0246(8) 0.0245(8) 0.0232(7) 0.0011(6) 0.0054(6) -0.0001(7)
C13 0.0255(8) 0.0227(8) 0.0214(7) 0.0004(6) 0.0056(6) -0.0021(6)
C14 0.0254(8) 0.0266(8) 0.0210(7) -0.0003(6) 0.0031(6) -0.0006(7)
C15 0.0272(8) 0.0240(8) 0.0212(7) -0.0008(6) 0.0055(6) -0.0027(7)
C16 0.0315(9) 0.0238(8) 0.0254(8) -0.0009(6) 0.0088(7) -0.0021(7)
C17 0.0338(9) 0.0319(9) 0.0281(8) -0.0027(7) 0.0052(7) 0.0009(8)
C18 0.0477(11) 0.0353(10) 0.0244(8) -0.0051(7) 0.0077(8) 0.0005(8)
C19 0.0475(11) 0.0290(9) 0.0329(9) -0.0050(7) 0.0157(8) 0.0023(8)
C20 0.0381(10) 0.0238(8) 0.0320(9) 0.0010(7) 0.0141(7) 0.0019(7)
C21 0.0420(11) 0.0301(10) 0.0442(10) -0.0018(8) 0.0183(9) 0.0080(8)
C22 0.0341(10) 0.0364(10) 0.0458(11) 0.0011(8) 0.0092(8) 0.0099(8)
C23 0.0328(9) 0.0292(9) 0.0336(9) 0.0002(7) 0.0049(7) 0.0031(7)
C24 0.0293(8) 0.0225(8) 0.0274(8) 0.0010(6) 0.0077(7) -0.0003(7)
C25 0.0259(8) 0.0224(8) 0.0256(8) 0.0011(6) 0.0073(6) -0.0012(7)
C26 0.0227(8) 0.0270(8) 0.0229(7) -0.0002(6) 0.0031(6) -0.0007(7)
C27 0.0247(8) 0.0243(8) 0.0217(7) 0.0011(6) 0.0058(6) -0.0026(6)
C28 0.0257(8) 0.0250(8) 0.0222(7) -0.0010(6) 0.0067(6) -0.0032(7)
C29 0.0285(8) 0.0251(8) 0.0220(7) -0.0010(6) 0.0071(6) -0.0038(7)
C30 0.0322(9) 0.0226(8) 0.0269(8) 0.0007(6) 0.0103(7) -0.0007(7)
C1P 0.0260(8) 0.0248(8) 0.0236(7) -0.0032(6) 0.0056(6) 0.0027(7)
C2P 0.0288(9) 0.0304(9) 0.0275(8) 0.0008(7) 0.0066(7) 0.0014(7)
C3P 0.0275(9) 0.0370(10) 0.0407(10) -0.0043(8) 0.0070(7) -0.0015(8)
C4P 0.0306(9) 0.0412(11) 0.0388(10) -0.0027(8) -0.0055(8) 0.0061(8)
C5P 0.0456(11) 0.0409(11) 0.0313(9) 0.0087(8) -0.0034(8) 0.0019(9)
C6P 0.0337(9) 0.0345(10) 0.0297(9) 0.0038(7) 0.0037(7) -0.0033(8)
C7P 0.0255(8) 0.0288(9) 0.0226(8) -0.0063(6) 0.0051(6) -0.0002(7)
C8P 0.0333(10) 0.0442(11) 0.0322(9) -0.0004(8) 0.0068(7) -0.0070(8)
C9P 0.0307(10) 0.0623(14) 0.0448(11) -0.0093(10) 0.0024(8) -0.0122(9)
C10P 0.0351(10) 0.0634(14) 0.0306(9) -0.0104(9) -0.0031(8) 0.0070(10)
C11P 0.0474(11) 0.0481(12) 0.0261(9) 0.0019(8) 0.0037(8) 0.0093(10)
C12P 0.0357(10) 0.0347(10) 0.0290(9) -0.0007(7) 0.0068(7) -0.0006(8)

loop_
_atom_type_symbol
_atom_type_description
_atom_type_scat_dispersion_real
_atom_type_scat_dispersion_imag
_atom_type_scat_source
C C 0.0033 0.0016 'International Tables Vol C Tables 4.2.6.8 and 6.1.1.4'
H H 0.0000 0.0000 'International Tables Vol C Tables 4.2.6.8 and 6.1.1.4'

loop_
_geom_angle_atom_site_label_1
_geom_angle_atom_site_label_2
_geom_angle_atom_site_label_3
_geom_angle
C6 C1 C2 123.96(15)
C6 C1 C10 123.88(16)
C2 C1 C10 112.17(14)
C3 C2 C1 118.46(15)
C3 C2 C29 135.28(16)
C1 C2 C29 106.25(13)
C2 C3 C4 118.36(16)
C5 C4 C3 122.59(16)
C4 C5 C6 120.31(15)
C1 C6 C5 116.31(16)
C1 C6 C7 116.38(15)
C5 C6 C7 127.31(16)
C8 C7 C6 120.10(16)
C7 C8 C9 122.82(17)
C10 C9 C8 118.68(16)
C9 C10 C1 118.13(15)
C9 C10 C11 135.81(15)
C1 C10 C11 106.06(14)
C12 C11 C29 121.09(14)
C12 C11 C10 131.17(15)
C29 C11 C10 107.73(13)
C11 C12 C13 118.82(14)
C11 C12 C1P 119.32(14)
C13 C12 C1P 121.83(13)
C14 C13 C12 121.75(14)
C14 C13 C27 118.58(14)
C12 C13 C27 119.67(13)
C15 C14 C13 120.95(14)
C14 C15 C25 120.00(14)
C14 C15 C16 132.84(14)
C25 C15 C16 107.16(13)
C17 C16 C30 118.13(14)
C17 C16 C15 135.37(16)
C30 C16 C15 106.46(13)
C16 C17 C18 118.58(16)
C19 C18 C17 122.87(16)
C18 C19 C20 119.90(16)
C30 C20 C21 116.25(15)
C30 C20 C19 116.12(16)
C21 C20 C19 127.62(16)
C22 C21 C20 120.48(16)
C21 C22 C23 122.24(17)
C24 C23 C22 118.74(16)
C23 C24 C30 118.57(15)
C23 C24 C25 135.28(15)
C30 C24 C25 106.12(14)
C26 C25 C15 120.38(14)
C26 C25 C24 131.25(15)
C15 C25 C24 108.36(13)
C25 C26 C27 120.61(14)
C26 C27 C28 120.54(14)
C26 C27 C13 119.33(13)
C28 C27 C13 120.13(14)
C29 C28 C27 118.80(14)
C29 C28 C7P 120.19(13)
C27 C28 C7P 121.01(14)
C28 C29 C11 121.38(14)
C28 C29 C2 130.83(15)
C11 C29 C2 107.77(13)
C20 C30 C16 124.34(15)
C20 C30 C24 123.71(15)
C16 C30 C24 111.88(14)
C6P C1P C2P 118.20(15)
C6P C1P C12 121.92(14)
C2P C1P C12 119.75(14)
C3P C2P C1P 121.09(16)
C2P C3P C4P 119.93(17)
C5P C4P C3P 119.75(17)
C4P C5P C6P 120.28(17)
C1P C6P C5P 120.73(16)
C8P C7P C12P 118.35(15)
C8P C7P C28 121.07(15)
C12P C7P C28 120.52(14)
C9P C8P C7P 120.61(17)
C10P C9P C8P 120.22(18)
C11P C10P C9P 119.89(17)
C10P C11P C12P 120.20(18)
C11P C12P C7P 120.72(17)

loop_
_geom_bond_atom_site_label_1
_geom_bond_atom_site_label_2
_geom_bond_distance
C1 C6 1.399(2)
C1 C2 1.410(2)
C1 C10 1.420(2)
C2 C3 1.385(2)
C2 C29 1.484(2)
C3 C4 1.418(2)
C4 C5 1.374(3)
C5 C6 1.416(2)
C6 C7 1.419(3)
C7 C8 1.368(3)
C8 C9 1.419(2)
C9 C10 1.377(2)
C10 C11 1.483(2)
C11 C12 1.379(2)
C11 C29 1.444(2)
C12 C13 1.433(2)
C12 C1P 1.499(2)
C13 C14 1.426(2)
C13 C27 1.440(2)
C14 C15 1.369(2)
C15 C25 1.442(2)
C15 C16 1.485(2)
C16 C17 1.376(2)
C16 C30 1.412(2)
C17 C18 1.420(2)
C18 C19 1.371(3)
C19 C20 1.422(2)
C20 C30 1.398(2)
C20 C21 1.415(3)
C21 C22 1.374(3)
C22 C23 1.420(2)
C23 C24 1.370(2)
C24 C30 1.417(2)
C24 C25 1.473(2)
C25 C26 1.367(2)
C26 C27 1.420(2)
C27 C28 1.432(2)
C28 C29 1.369(2)
C28 C7P 1.495(2)
C1P C6P 1.391(2)
C1P C2P 1.395(2)
C2P C3P 1.385(2)
C3P C4P 1.386(3)
C4P C5P 1.379(3)
C5P C6P 1.391(2)
C7P C8P 1.392(2)
C7P C12P 1.394(2)
C8P C9P 1.387(3)
C9P C10P 1.380(3)
C10P C11P 1.376(3)
C11P C12P 1.386(2)

loop_
_geom_torsion_atom_site_label_1
_geom_torsion_atom_site_label_2
_geom_torsion_atom_site_label_3
_geom_torsion_atom_site_label_4
_geom_torsion
C6 C1 C2 C3 0.4(2)
C10 C1 C2 C3 -179.82(14)
C6 C1 C2 C29 179.21(15)
C10 C1 C2 C29 -0.96(18)
C1 C2 C3 C4 0.5(2)
C29 C2 C3 C4 -177.99(16)
C2 C3 C4 C5 -1.2(3)
C3 C4 C5 C6 1.1(3)
C2 C1 C6 C5 -0.5(2)
C10 C1 C6 C5 179.72(15)
C2 C1 C6 C7 179.29(15)
C10 C1 C6 C7 -0.5(2)
C4 C5 C6 C1 -0.2(2)
C4 C5 C6 C7 -179.98(17)
C1 C6 C7 C8 -0.4(2)
C5 C6 C7 C8 179.31(17)
C6 C7 C8 C9 0.5(3)
C7 C8 C9 C10 0.3(3)
C8 C9 C10 C1 -1.2(2)
C8 C9 C10 C11 179.25(17)
C6 C1 C10 C9 1.3(2)
C2 C1 C10 C9 -178.49(15)
C6 C1 C10 C11 -178.97(15)
C2 C1 C10 C11 1.20(18)
C9 C10 C11 C12 -1.5(3)
C1 C10 C11 C12 178.86(16)
C9 C10 C11 C29 178.66(18)
C1 C10 C11 C29 -0.95(17)
C29 C11 C12 C13 -2.5(2)
C10 C11 C12 C13 177.75(15)
C29 C11 C12 C1P 175.75(14)
C10 C11 C12 C1P -4.0(3)
C11 C12 C13 C14 -176.16(14)
C1P C12 C13 C14 5.7(2)
C11 C12 C13 C27 3.3(2)
C1P C12 C13 C27 -174.92(14)
C12 C13 C14 C15 177.53(15)
C27 C13 C14 C15 -1.9(2)
C13 C14 C15 C25 3.0(2)
C13 C14 C15 C16 -177.74(16)
C14 C15 C16 C17 3.8(3)
C25 C15 C16 C17 -176.91(18)
C14 C15 C16 C30 -178.55(17)
C25 C15 C16 C30 0.76(17)
C30 C16 C17 C18 1.9(2)
C15 C16 C17 C18 179.38(17)
C16 C17 C18 C19 -1.8(3)
C17 C18 C19 C20 0.0(3)
C18 C19 C20 C30 1.6(2)
C18 C19 C20 C21 -176.91(18)
C30 C20 C21 C22 -0.8(3)
C19 C20 C21 C22 177.72(18)
C20 C21 C22 C23 -0.1(3)
C21 C22 C23 C24 1.1(3)
C22 C23 C24 C30 -1.3(2)
C22 C23 C24 C25 -178.82(17)
C14 C15 C25 C26 -0.5(2)
C16 C15 C25 C26 -179.96(14)
C14 C15 C25 C24 179.61(14)
C16 C15 C25 C24 0.19(17)
C23 C24 C25 C26 -3.1(3)
C30 C24 C25 C26 179.11(16)
C23 C24 C25 C15 176.71(18)
C30 C24 C25 C15 -1.07(17)
C15 C25 C26 C27 -3.1(2)
C24 C25 C26 C27 176.75(15)
C25 C26 C27 C28 -175.80(14)
C25 C26 C27 C13 4.1(2)
C14 C13 C27 C26 -1.7(2)
C12 C13 C27 C26 178.91(14)
C14 C13 C27 C28 178.26(14)
C12 C13 C27 C28 -1.2(2)
C26 C27 C28 C29 178.16(14)
C13 C27 C28 C29 -1.8(2)
C26 C27 C28 C7P -1.1(2)
C13 C27 C28 C7P 178.95(14)
C27 C28 C29 C11 2.6(2)
C7P C28 C29 C11 -178.09(14)
C27 C28 C29 C2 -178.73(15)
C7P C28 C29 C2 0.6(3)
C12 C11 C29 C28 -0.5(2)
C10 C11 C29 C28 179.32(14)
C12 C11 C29 C2 -179.43(14)
C10 C11 C29 C2 0.39(17)
C3 C2 C29 C28 0.1(3)
C1 C2 C29 C28 -178.48(16)
C3 C2 C29 C11 178.89(17)
C1 C2 C29 C11 0.32(17)
C21 C20 C30 C16 177.26(15)
C19 C20 C30 C16 -1.4(2)
C21 C20 C30 C24 0.6(2)
C19 C20 C30 C24 -178.06(15)
C17 C16 C30 C20 -0.4(2)
C15 C16 C30 C20 -178.51(15)
C17 C16 C30 C24 176.64(15)
C15 C16 C30 C24 -1.50(18)
C23 C24 C30 C20 0.4(2)
C25 C24 C30 C20 178.65(15)
C23 C24 C30 C16 -176.61(15)
C25 C24 C30 C16 1.61(18)
C11 C12 C1P C6P 102.59(18)
C13 C12 C1P C6P -79.3(2)
C11 C12 C1P C2P -73.1(2)
C13 C12 C1P C2P 105.02(17)
C6P C1P C2P C3P -1.3(2)
C12 C1P C2P C3P 174.56(15)
C1P C2P C3P C4P 0.4(3)
C2P C3P C4P C5P 0.5(3)
C3P C4P C5P C6P -0.5(3)
C2P C1P C6P C5P 1.3(2)
C12 C1P C6P C5P -174.45(16)
C4P C5P C6P C1P -0.4(3)
C29 C28 C7P C8P -97.02(19)
C27 C28 C7P C8P 82.3(2)
C29 C28 C7P C12P 80.0(2)
C27 C28 C7P C12P -100.72(18)
C12P C7P C8P C9P -1.2(3)
C28 C7P C8P C9P 175.85(16)
C7P C8P C9P C10P 0.2(3)
C8P C9P C10P C11P 0.8(3)
C9P C10P C11P C12P -0.8(3)
C10P C11P C12P C7P -0.2(3)
C8P C7P C12P C11P 1.2(2)
C28 C7P C12P C11P -175.87(15)

loop_
_cod_related_entry_id
_cod_related_entry_database
_cod_related_entry_code
1 ChemSpider 11511541
